data_4034955
loop_
_publ_author_name
'Lyapunova, Anna G.'
'Danilkina, Natalia A.'
'Rumyantsev, Andrey M.'
'Khlebnikov, A. F.'
'Chislov, Mikhail V.'
'Starova, Galina L.'
'Sambuk, Elena V.'
'Govdi, Anastasia I.'
'Br\"ase, Stefan'
'Balova, Irina A.'

_publ_section_title
;
 Relative Reactivity of Benzothiophene-Fused Enediynes in the Bergman
 Cyclization.
;
_journal_issue 5
_journal_name_full 'The Journal of organic chemistry'
_journal_page_first 2788
_journal_page_last 2801
_journal_paper_doi 10.1021/acs.joc.7b03258
_journal_volume 83
_journal_year 2018
_chemical_formula_moiety 'C19 H17 F S'
_chemical_formula_sum 'C19 H17 F S'
_chemical_formula_weight 296.38
_space_group_crystal_system monoclinic
_space_group_IT_number 14
_space_group_name_Hall '-P 2yn'
_space_group_name_H-M_alt 'P 1 21/n 1'
_atom_sites_solution_hydrogens geom
_atom_sites_solution_primary direct
_audit_creation_date 2016-05-31
_audit_creation_method
;
Olex2 1.2
(compiled 2016.02.19 svn.r3266 for OlexSys, GUI svn.r5155)
;
_cell_angle_alpha 90
_cell_angle_beta 108.745(4)
_cell_angle_gamma 90
_cell_formula_units_Z 4
_cell_length_a 9.3050(3)
_cell_length_b 13.9740(3)
_cell_length_c 12.0297(4)
_cell_measurement_reflns_used 3998
_cell_measurement_temperature 100(2)
_cell_measurement_theta_max 75.2610
_cell_measurement_theta_min 4.9850
_cell_volume 1481.23(8)
_computing_cell_refinement
;
CrysAlisPro, Agilent Technologies,
Version 1.171.37.35 (release 13-08-2014 CrysAlis171 .NET)
(compiled Aug 13 2014,18:06:01)
;
_computing_data_collection
;
CrysAlisPro, Agilent Technologies,
Version 1.171.37.35 (release 13-08-2014 CrysAlis171 .NET)
(compiled Aug 13 2014,18:06:01)
;
_computing_data_reduction
;
CrysAlisPro, Agilent Technologies,
Version 1.171.37.35 (release 13-08-2014 CrysAlis171 .NET)
(compiled Aug 13 2014,18:06:01)
;
_computing_molecular_graphics 'Olex2 (Dolomanov et al., 2009)'
_computing_publication_material 'Olex2 (Dolomanov et al., 2009)'
_computing_structure_refinement 'ShelXL (Sheldrick, 2015)'
_computing_structure_solution 'ShelXS (Sheldrick, 2008)'
_diffrn_ambient_environment N~2~
_diffrn_ambient_temperature 100(2)
_diffrn_detector 'CCD plate'
_diffrn_detector_area_resol_mean 10.3829
_diffrn_detector_type Atlas
_diffrn_measured_fraction_theta_full 0.990
_diffrn_measured_fraction_theta_max 0.991
_diffrn_measurement_details
;
#__ type_ start__ end____ width___ exp.time_
  1 omega  -44.00   32.00   1.0000    1.5000
omega____ theta____ kappa____ phi______ frames
    -      -41.4354   38.0000   90.0000 76

#__ type_ start__ end____ width___ exp.time_
  2 omega    1.00   50.00   1.0000    1.5000
omega____ theta____ kappa____ phi______ frames
    -       41.4354  -99.0000  -60.0000 49

#__ type_ start__ end____ width___ exp.time_
  3 omega   36.00   89.00   1.0000    4.5000
omega____ theta____ kappa____ phi______ frames
    -      112.0000  -30.0000   60.0000 53

#__ type_ start__ end____ width___ exp.time_
  4 omega   64.00  101.00   1.0000    4.5000
omega____ theta____ kappa____ phi______ frames
    -      112.0000  -53.0000  118.7226 37

#__ type_ start__ end____ width___ exp.time_
  5 omega   70.00   96.00   1.0000    4.5000
omega____ theta____ kappa____ phi______ frames
    -      112.0000  -95.0000  150.0000 26

#__ type_ start__ end____ width___ exp.time_
  6 omega   62.00   92.00   1.0000    4.5000
omega____ theta____ kappa____ phi______ frames
    -      112.0000  -45.0000  120.0000 30

#__ type_ start__ end____ width___ exp.time_
  7 omega   57.00   82.00   1.0000    4.5000
omega____ theta____ kappa____ phi______ frames
    -      112.0000  -30.0000   90.0000 25

#__ type_ start__ end____ width___ exp.time_
  8 omega   44.00   69.00   1.0000    4.5000
omega____ theta____ kappa____ phi______ frames
    -      112.0000  -30.0000  120.0000 25

#__ type_ start__ end____ width___ exp.time_
  9 omega  109.00  157.00   1.0000    4.5000
omega____ theta____ kappa____ phi______ frames
    -      112.0000   30.0000   60.0000 48

#__ type_ start__ end____ width___ exp.time_
 10 omega  134.00  160.00   1.0000    4.5000
omega____ theta____ kappa____ phi______ frames
    -      112.0000   61.0000   30.0000 26

#__ type_ start__ end____ width___ exp.time_
 11 omega  132.00  158.00   1.0000    4.5000
omega____ theta____ kappa____ phi______ frames
    -      112.0000   30.0000    0.0000 26

#__ type_ start__ end____ width___ exp.time_
 12 omega   86.00  125.00   1.0000    4.5000
omega____ theta____ kappa____ phi______ frames
    -      112.0000   30.0000    0.0000 39

#__ type_ start__ end____ width___ exp.time_
 13 omega   69.00  110.00   1.0000    4.5000
omega____ theta____ kappa____ phi______ frames
    -      112.0000  -15.0000  -90.0000 41

#__ type_ start__ end____ width___ exp.time_
 14 omega   54.00   84.00   1.0000    4.5000
omega____ theta____ kappa____ phi______ frames
    -      112.0000  -45.0000  -30.0000 30

#__ type_ start__ end____ width___ exp.time_
 15 omega   44.00   97.00   1.0000    4.5000
omega____ theta____ kappa____ phi______ frames
    -      112.0000  -45.0000  -90.0000 53

#__ type_ start__ end____ width___ exp.time_
 16 omega   46.00  110.00   1.0000    4.5000
omega____ theta____ kappa____ phi______ frames
    -      112.0000  -77.0000 -150.0000 64

#__ type_ start__ end____ width___ exp.time_
 17 omega   41.00   69.00   1.0000    4.5000
omega____ theta____ kappa____ phi______ frames
    -      112.0000 -125.0000 -120.0000 28

#__ type_ start__ end____ width___ exp.time_
 18 omega   47.00   91.00   1.0000    4.5000
omega____ theta____ kappa____ phi______ frames
    -      112.0000  -30.0000    0.0000 44

#__ type_ start__ end____ width___ exp.time_
 19 omega   41.00  102.00   1.0000    4.5000
omega____ theta____ kappa____ phi______ frames
    -      112.0000  -61.0000   30.0000 61

#__ type_ start__ end____ width___ exp.time_
 20 omega   36.00   80.00   1.0000    4.5000
omega____ theta____ kappa____ phi______ frames
    -      112.0000  -30.0000 -180.0000 44

#__ type_ start__ end____ width___ exp.time_
 21 omega   94.00  129.00   1.0000    4.5000
omega____ theta____ kappa____ phi______ frames
    -      112.0000  125.0000 -150.0000 35

#__ type_ start__ end____ width___ exp.time_
 22 omega   94.00  171.00   1.0000    4.5000
omega____ theta____ kappa____ phi______ frames
    -      112.0000  125.0000  150.0000 77

#__ type_ start__ end____ width___ exp.time_
 23 omega  -39.00   24.00   1.0000    1.5000
omega____ theta____ kappa____ phi______ frames
    -      -41.4354   38.0000 -180.0000 63
;
_diffrn_measurement_device 'four-circle diffractometer'
_diffrn_measurement_device_type 'SuperNova, Dual, Cu at zero, Atlas'
_diffrn_measurement_method '\w scans'
_diffrn_orient_matrix_UB_11 0.1508108000
_diffrn_orient_matrix_UB_12 0.0528724000
_diffrn_orient_matrix_UB_13 0.0583650000
_diffrn_orient_matrix_UB_21 -0.0808851000
_diffrn_orient_matrix_UB_22 0.0678903000
_diffrn_orient_matrix_UB_23 0.0614511000
_diffrn_orient_matrix_UB_31 0.0359224000
_diffrn_orient_matrix_UB_32 -0.0689282000
_diffrn_orient_matrix_UB_33 0.1053951000
_diffrn_radiation_monochromator mirror
_diffrn_radiation_probe x-ray
_diffrn_radiation_type CuK\a
_diffrn_radiation_wavelength 1.54184
_diffrn_reflns_av_R_equivalents 0.0269
_diffrn_reflns_av_unetI/netI 0.0270
_diffrn_reflns_Laue_measured_fraction_full 0.990
_diffrn_reflns_Laue_measured_fraction_max 0.991
_diffrn_reflns_limit_h_max 10
_diffrn_reflns_limit_h_min -11
_diffrn_reflns_limit_k_max 15
_diffrn_reflns_limit_k_min -17
_diffrn_reflns_limit_l_max 14
_diffrn_reflns_limit_l_min -12
_diffrn_reflns_number 9049
_diffrn_reflns_point_group_measured_fraction_full 0.990
_diffrn_reflns_point_group_measured_fraction_max 0.991
_diffrn_reflns_theta_full 67.684
_diffrn_reflns_theta_max 72.494
_diffrn_reflns_theta_min 5.009
_diffrn_source 'sealed X-ray tube'
_diffrn_source_type 'SuperNova (Cu) X-ray Source'
_exptl_absorpt_coefficient_mu 1.941
_exptl_absorpt_correction_T_max 1.00000
_exptl_absorpt_correction_T_min 0.55796
_exptl_absorpt_correction_type multi-scan
_exptl_absorpt_process_details
;
CrysAlisPro, Agilent Technologies,
Version 1.171.37.35 (release 13-08-2014 CrysAlis171 .NET)
(compiled Aug 13 2014,18:06:01)
Empirical absorption correction using spherical harmonics,
 implemented in SCALE3 ABSPACK scaling algorithm.
;
_exptl_crystal_colour 'clear red'
_exptl_crystal_colour_lustre clear
_exptl_crystal_colour_primary red
_exptl_crystal_density_diffrn 1.329
_exptl_crystal_description prism
_exptl_crystal_F_000 624
_exptl_crystal_size_max 0.2
_exptl_crystal_size_mid 0.15
_exptl_crystal_size_min 0.15
_refine_diff_density_max 0.373
_refine_diff_density_min -0.250
_refine_diff_density_rms 0.049
_refine_ls_extinction_method none
_refine_ls_goodness_of_fit_ref 1.055
_refine_ls_hydrogen_treatment constr
_refine_ls_matrix_type full
_refine_ls_number_parameters 192
_refine_ls_number_reflns 2918
_refine_ls_number_restraints 0
_refine_ls_restrained_S_all 1.055
_refine_ls_R_factor_all 0.0425
_refine_ls_R_factor_gt 0.0372
_refine_ls_shift/su_max 0.000
_refine_ls_shift/su_mean 0.000
_refine_ls_structure_factor_coef Fsqd
_refine_ls_weighting_details 'w=1/[\s^2^(Fo^2^)+(0.0549P)^2^+0.5507P] where P=(Fo^2^+2Fc^2^)/3'
_refine_ls_weighting_scheme calc
_refine_ls_wR_factor_gt 0.0964
_refine_ls_wR_factor_ref 0.1014
_reflns_Friedel_coverage 0.000
_reflns_number_gt 2614
_reflns_number_total 2918
_reflns_threshold_expression 'I > 2\s(I)'
_cod_data_source_file jo7b03258_si_001.cif
_cod_data_source_block 103-5699-4534_agl-149
_cod_database_code 4034955
_chemical_oxdiff_formula 'C19 H17 F S'
_shelx_space_group_comment
;
The symmetry employed for this shelxl refinement is uniquely defined
by the following loop, which should always be used as a source of
symmetry information in preference to the above space-group names.
They are only intended as comments.
;
_reflns_odcompleteness_completeness 93.70
_reflns_odcompleteness_iscentric 1
_reflns_odcompleteness_theta 80.95
_olex2_refinement_description
;
1. Fixed Uiso
 At 1.2 times of:
  All C(H) groups, All C(H,H) groups
 At 1.5 times of:
  All C(H,H,H) groups
2.a Ternary CH refined with riding coordinates:
 C16(H16)
2.b Secondary CH2 refined with riding coordinates:
 C6(H6A,H6B), C11(H11A,H11B), C18(H18A,H18B)
2.c Aromatic/amide H refined with riding coordinates:
 C3(H3), C7(H7), C8(H8), C17(H17)
2.d Idealised Me refined as rotating group:
 C9(H9A,H9B,H9C), C13(H13A,H13B,H13C)
;
_shelx_shelxl_version_number 2014/7
_olex2_submission_special_instructions 'No special instructions were received'

loop_
_space_group_symop_operation_xyz
'x, y, z'
'-x+1/2, y+1/2, -z+1/2'
'-x, -y, -z'
'x-1/2, -y-1/2, z-1/2'

loop_
_atom_site_label
_atom_site_type_symbol
_atom_site_fract_x
_atom_site_fract_y
_atom_site_fract_z
_atom_site_U_iso_or_equiv
_atom_site_adp_type
_atom_site_occupancy
_atom_site_site_symmetry_order
_atom_site_calc_flag
_atom_site_refinement_flags_posn
S1 S 0.65775(4) 0.12898(3) 0.80963(3) 0.02239(13) Uani 1 1 d .
F1 F 0.33623(12) -0.38543(7) 0.68022(9) 0.0315(2) Uani 1 1 d .
C2 C 0.52744(18) 0.05055(11) 0.71743(13) 0.0211(3) Uani 1 1 d .
C3 C 0.55841(19) 0.32000(11) 0.79909(14) 0.0257(3) Uani 1 1 d .
H3 H 0.6514 0.3388 0.8557 0.031 Uiso 1 1 calc R
C4 C 0.27787(18) 0.03846(11) 0.57407(13) 0.0216(3) Uani 1 1 d .
C5 C 0.39604(18) 0.19596(10) 0.67740(13) 0.0207(3) Uani 1 1 d .
C6 C 0.14511(19) -0.11296(11) 0.44897(15) 0.0262(3) Uani 1 1 d .
H6A H 0.0952 -0.0952 0.3658 0.031 Uiso 1 1 calc R
H6B H 0.0674 -0.1412 0.4792 0.031 Uiso 1 1 calc R
C7 C 0.4437(2) 0.38558(11) 0.75189(15) 0.0280(4) Uani 1 1 d .
H7 H 0.4581 0.4505 0.7766 0.034 Uiso 1 1 calc R
C8 C 0.28154(19) 0.26399(11) 0.63013(14) 0.0239(3) Uani 1 1 d .
H8 H 0.1886 0.2458 0.5730 0.029 Uiso 1 1 calc R
C9 C 0.1189(2) -0.36490(12) 0.51620(16) 0.0285(4) Uani 1 1 d .
H9A H 0.0971 -0.4328 0.5235 0.043 Uiso 1 1 calc GR
H9B H 0.0807 -0.3460 0.4334 0.043 Uiso 1 1 calc GR
H9C H 0.0692 -0.3264 0.5613 0.043 Uiso 1 1 calc GR
C10 C 0.28858(19) -0.34865(11) 0.56309(14) 0.0225(3) Uani 1 1 d .
C11 C 0.27127(19) -0.18768(11) 0.45748(13) 0.0230(3) Uani 1 1 d .
H11A H 0.2320 -0.2353 0.3940 0.028 Uiso 1 1 calc R
H11B H 0.3582 -0.1547 0.4436 0.028 Uiso 1 1 calc R
C12 C 0.53326(18) 0.22487(11) 0.76081(13) 0.0214(3) Uani 1 1 d .
C13 C 0.3727(2) -0.40586(11) 0.49696(16) 0.0288(4) Uani 1 1 d .
H13A H 0.4822 -0.4006 0.5371 0.043 Uiso 1 1 calc GR
H13B H 0.3484 -0.3809 0.4169 0.043 Uiso 1 1 calc GR
H13C H 0.3421 -0.4732 0.4940 0.043 Uiso 1 1 calc GR
C14 C 0.20908(17) -0.02722(11) 0.51703(13) 0.0223(3) Uani 1 1 d .
C15 C 0.39463(18) 0.09487(11) 0.65357(13) 0.0205(3) Uani 1 1 d .
C16 C 0.32954(17) -0.24149(10) 0.57592(13) 0.0197(3) Uani 1 1 d .
H16 H 0.2785 -0.2128 0.6296 0.024 Uiso 1 1 calc R
C17 C 0.3063(2) 0.35793(12) 0.66808(15) 0.0279(3) Uani 1 1 d .
H17 H 0.2292 0.4043 0.6370 0.034 Uiso 1 1 calc R
C18 C 0.50286(18) -0.22904(11) 0.63477(14) 0.0246(3) Uani 1 1 d .
H18A H 0.5392 -0.2738 0.7017 0.030 Uiso 1 1 calc R
H18B H 0.5557 -0.2446 0.5776 0.030 Uiso 1 1 calc R
C19 C 0.53878(18) -0.13073(11) 0.67639(14) 0.0237(3) Uani 1 1 d .
C20 C 0.55328(17) -0.04859(11) 0.70607(13) 0.0221(3) Uani 1 1 d .

loop_
_atom_site_aniso_label
_atom_site_aniso_U_11
_atom_site_aniso_U_22
_atom_site_aniso_U_33
_atom_site_aniso_U_23
_atom_site_aniso_U_13
_atom_site_aniso_U_12
S1 0.0194(2) 0.0197(2) 0.0245(2) -0.00145(13) 0.00214(15) -0.00334(12)
F1 0.0411(6) 0.0230(5) 0.0277(5) 0.0061(4) 0.0072(4) 0.0020(4)
C2 0.0202(7) 0.0194(7) 0.0222(7) -0.0011(5) 0.0044(6) -0.0032(5)
C3 0.0283(8) 0.0216(7) 0.0268(7) -0.0029(6) 0.0084(6) -0.0074(6)
C4 0.0202(7) 0.0190(7) 0.0235(7) 0.0027(6) 0.0039(6) 0.0019(6)
C5 0.0234(8) 0.0178(7) 0.0215(7) 0.0001(5) 0.0082(6) -0.0026(6)
C6 0.0227(8) 0.0184(7) 0.0286(8) -0.0016(6) -0.0041(6) 0.0023(6)
C7 0.0368(9) 0.0164(7) 0.0319(8) -0.0030(6) 0.0128(7) -0.0042(6)
C8 0.0246(8) 0.0204(7) 0.0249(7) -0.0003(6) 0.0054(6) -0.0016(6)
C9 0.0253(9) 0.0257(8) 0.0362(9) -0.0034(6) 0.0122(7) -0.0018(6)
C10 0.0247(8) 0.0181(7) 0.0234(7) 0.0006(6) 0.0061(6) 0.0017(6)
C11 0.0265(8) 0.0196(7) 0.0202(7) -0.0011(6) 0.0036(6) 0.0016(6)
C12 0.0242(8) 0.0182(7) 0.0226(7) 0.0018(6) 0.0086(6) -0.0017(6)
C13 0.0268(8) 0.0202(7) 0.0385(9) -0.0075(7) 0.0092(7) 0.0028(6)
C14 0.0198(7) 0.0183(7) 0.0242(7) 0.0022(6) 0.0009(6) 0.0042(6)
C15 0.0224(7) 0.0171(7) 0.0220(7) -0.0004(5) 0.0070(6) -0.0016(6)
C16 0.0209(7) 0.0158(6) 0.0209(7) -0.0012(5) 0.0044(6) 0.0024(5)
C17 0.0323(9) 0.0196(7) 0.0326(8) 0.0024(6) 0.0114(7) 0.0030(6)
C18 0.0222(8) 0.0192(7) 0.0277(8) -0.0020(6) 0.0013(6) 0.0031(6)
C19 0.0189(7) 0.0233(8) 0.0242(7) -0.0002(6) 0.0003(6) 0.0014(6)
C20 0.0180(7) 0.0217(7) 0.0232(7) 0.0008(6) 0.0019(5) 0.0010(6)

loop_
_atom_type_symbol
_atom_type_description
_atom_type_scat_dispersion_real
_atom_type_scat_dispersion_imag
_atom_type_scat_source
C C 0.0181 0.0091 'International Tables Vol C Tables 4.2.6.8 and 6.1.1.4'
H H 0.0000 0.0000 'International Tables Vol C Tables 4.2.6.8 and 6.1.1.4'
F F 0.0727 0.0534 'International Tables Vol C Tables 4.2.6.8 and 6.1.1.4'
S S 0.3331 0.5567 'International Tables Vol C Tables 4.2.6.8 and 6.1.1.4'

loop_
_geom_angle_atom_site_label_1
_geom_angle_atom_site_label_2
_geom_angle_atom_site_label_3
_geom_angle
C2 S1 C12 91.03(7)
C15 C2 S1 112.88(11)
C15 C2 C20 122.35(14)
C20 C2 S1 124.76(12)
C7 C3 C12 117.92(15)
C14 C4 C15 162.55(16)
C8 C5 C12 119.42(14)
C8 C5 C15 128.75(15)
C12 C5 C15 111.83(14)
C14 C6 C11 110.54(13)
C3 C7 C17 121.13(15)
C17 C8 C5 118.95(15)
F1 C10 C9 105.63(13)
F1 C10 C13 106.23(13)
F1 C10 C16 105.20(12)
C9 C10 C16 112.21(13)
C13 C10 C9 112.28(13)
C13 C10 C16 114.43(13)
C16 C11 C6 114.98(13)
C3 C12 S1 126.51(13)
C3 C12 C5 121.63(15)
C5 C12 S1 111.84(11)
C4 C14 C6 172.30(17)
C2 C15 C4 118.57(14)
C2 C15 C5 112.42(14)
C4 C15 C5 129.01(14)
C10 C16 C11 112.21(12)
C10 C16 C18 110.04(12)
C11 C16 C18 111.82(13)
C8 C17 C7 120.94(16)
C19 C18 C16 110.58(13)
C20 C19 C18 173.61(17)
C19 C20 C2 163.33(17)

loop_
_geom_bond_atom_site_label_1
_geom_bond_atom_site_label_2
_geom_bond_distance
S1 C2 1.7428(15)
S1 C12 1.7450(16)
F1 C10 1.4300(18)
C2 C15 1.375(2)
C2 C20 1.420(2)
C3 C7 1.383(2)
C3 C12 1.402(2)
C4 C14 1.200(2)
C4 C15 1.431(2)
C5 C8 1.405(2)
C5 C12 1.406(2)
C5 C15 1.441(2)
C6 C11 1.550(2)
C6 C14 1.465(2)
C7 C17 1.404(3)
C8 C17 1.385(2)
C9 C10 1.513(2)
C10 C13 1.512(2)
C10 C16 1.541(2)
C11 C16 1.547(2)
C16 C18 1.549(2)
C18 C19 1.464(2)
C19 C20 1.197(2)
